data_7038378
loop_
_publ_author_name
'Coe, Benjamin J.'
'S\'anchez, Sergio'

_publ_section_title
;
 Synthesis and properties of new mononuclear Ru(ii)-based photocatalysts
 containing 4,4'-diphenyl-2,2'-bipyridyl ligands.
;
_journal_issue 12
_journal_name_full 'Dalton transactions (Cambridge, England : 2003)'
_journal_page_first 5210
_journal_page_last 5222
_journal_paper_doi 10.1039/c6dt00039h
_journal_volume 45
_journal_year 2016
_chemical_formula_moiety 'C25 H36 N O2'
_chemical_formula_sum 'C25 H36 N O2'
_chemical_formula_weight 382.55
_chemical_name_systematic
;
 ?
;
_space_group_crystal_system triclinic
_space_group_IT_number 2
_space_group_name_Hall '-P 1'
_space_group_name_H-M_alt 'P -1'
_symmetry_space_group_name_Hall '-P 1'
_symmetry_space_group_name_H-M 'P -1'
_atom_sites_solution_hydrogens geom
_audit_creation_date 2015-11-20
_audit_creation_method
;
Olex2 1.2
(compiled 2015.09.30 svn.r3233 for OlexSys, GUI svn.r5103)
;
_audit_update_record
;
2015-11-20 deposited with the CCDC.
2016-02-10 downloaded from the CCDC.
;
_cell_angle_alpha 102.920(5)
_cell_angle_beta 92.153(4)
_cell_angle_gamma 91.142(4)
_cell_formula_units_Z 2
_cell_length_a 8.3642(4)
_cell_length_b 9.4591(5)
_cell_length_c 14.1094(8)
_cell_measurement_reflns_used 3638
_cell_measurement_temperature 150.02(10)
_cell_measurement_theta_max 28.3460
_cell_measurement_theta_min 3.8790
_cell_volume 1086.82(10)
_computing_cell_refinement
;
CrysAlisPro, Agilent Technologies,
Version 1.171.37.33 (release 27-03-2014 CrysAlis171 .NET)
(compiled Mar 27 2014,17:12:48)
;
_computing_data_collection
;
CrysAlisPro, Agilent Technologies,
Version 1.171.37.33 (release 27-03-2014 CrysAlis171 .NET)
(compiled Mar 27 2014,17:12:48)
;
_computing_data_reduction
;
CrysAlisPro, Agilent Technologies,
Version 1.171.37.33 (release 27-03-2014 CrysAlis171 .NET)
(compiled Mar 27 2014,17:12:48)
;
_computing_molecular_graphics 'Olex2 (Dolomanov et al., 2009)'
_computing_publication_material 'Olex2 (Dolomanov et al., 2009)'
_computing_structure_refinement 'ShelXL (Sheldrick, 2015)'
_computing_structure_solution
;
Superflip (Palatinus & Chapuis, 2007;Palatinus & van der Lee, 2008;
Palatinus et al., 2012)
;
_diffrn_ambient_environment N~2~
_diffrn_ambient_temperature 150.02(10)
_diffrn_detector 'CCD plate'
_diffrn_detector_area_resol_mean 8.0714
_diffrn_detector_type Eos
_diffrn_measured_fraction_theta_full 0.997
_diffrn_measured_fraction_theta_max 0.871
_diffrn_measurement_details
;
  1 omega  -47.00   23.00   1.0000    2.5000
omega____ theta____ kappa____ phi______ frames
    -       18.8601  -57.0000    0.0000 70

  2 omega  -17.00   61.00   1.0000    2.5000
omega____ theta____ kappa____ phi______ frames
    -       18.8601  -99.0000  -60.0000 78

  3 omega  -17.00   61.00   1.0000    2.5000
omega____ theta____ kappa____ phi______ frames
    -       18.8601  -99.0000   90.0000 78

  4 omega  -26.00   14.00   1.0000    2.5000
omega____ theta____ kappa____ phi______ frames
    -       18.8601  -57.0000 -120.0000 40

  5 omega  -38.00   51.00   1.0000    2.5000
omega____ theta____ kappa____ phi______ frames
    -      -17.7663   57.0000 -180.0000 89

  6 omega  -79.00  -22.00   1.0000    2.5000
omega____ theta____ kappa____ phi______ frames
    -      -17.7663  -57.0000 -150.0000 57

  7 omega  -88.00   11.00   1.0000    2.5000
omega____ theta____ kappa____ phi______ frames
    -      -17.7663  -77.0000  -60.0000 99

  8 omega  -87.00    1.00   1.0000    2.5000
omega____ theta____ kappa____ phi______ frames
    -      -17.7663  -57.0000   30.0000 88

  9 omega  -86.00   -2.00   1.0000    2.5000
omega____ theta____ kappa____ phi______ frames
    -      -17.7663  -57.0000  120.0000 84
;
_diffrn_measurement_device 'four-circle diffractometer'
_diffrn_measurement_device_type 'SuperNova, Single source at offset, Eos'
_diffrn_measurement_method '\w scans'
_diffrn_orient_matrix_UB_11 -0.0491411000
_diffrn_orient_matrix_UB_12 -0.0576099000
_diffrn_orient_matrix_UB_13 -0.0277966000
_diffrn_orient_matrix_UB_21 0.0684322000
_diffrn_orient_matrix_UB_22 -0.0428414000
_diffrn_orient_matrix_UB_23 -0.0107432000
_diffrn_orient_matrix_UB_31 -0.0104803000
_diffrn_orient_matrix_UB_32 -0.0277404000
_diffrn_orient_matrix_UB_33 0.0421558000
_diffrn_radiation_monochromator mirror
_diffrn_radiation_probe x-ray
_diffrn_radiation_type MoK\a
_diffrn_radiation_wavelength 0.71073
_diffrn_reflns_av_R_equivalents 0.0419
_diffrn_reflns_av_unetI/netI 0.0605
_diffrn_reflns_Laue_measured_fraction_full 0.997
_diffrn_reflns_Laue_measured_fraction_max 0.871
_diffrn_reflns_limit_h_max 11
_diffrn_reflns_limit_h_min -11
_diffrn_reflns_limit_k_max 11
_diffrn_reflns_limit_k_min -12
_diffrn_reflns_limit_l_max 19
_diffrn_reflns_limit_l_min -19
_diffrn_reflns_number 15405
_diffrn_reflns_point_group_measured_fraction_full 0.997
_diffrn_reflns_point_group_measured_fraction_max 0.871
_diffrn_reflns_theta_full 25.242
_diffrn_reflns_theta_max 29.248
_diffrn_reflns_theta_min 3.243
_diffrn_source 'SuperNova (Mo) X-ray Source'
_exptl_absorpt_coefficient_mu 0.073
_exptl_absorpt_correction_T_max 1.00000
_exptl_absorpt_correction_T_min 0.79470
_exptl_absorpt_correction_type multi-scan
_exptl_absorpt_process_details
;
CrysAlisPro, Agilent Technologies,
Version 1.171.37.33 (release 27-03-2014 CrysAlis171 .NET)
(compiled Mar 27 2014,17:12:48)
Empirical absorption correction using spherical harmonics,
 implemented in SCALE3 ABSPACK scaling algorithm.
;
_exptl_crystal_colour colourless
_exptl_crystal_density_diffrn 1.169
_exptl_crystal_density_method 'not measured'
_exptl_crystal_description plate
_exptl_crystal_F_000 418
_exptl_crystal_size_max 0.4
_exptl_crystal_size_mid 0.3
_exptl_crystal_size_min 0.05
_refine_diff_density_max 0.280
_refine_diff_density_min -0.238
_refine_diff_density_rms 0.046
_refine_ls_extinction_method none
_refine_ls_goodness_of_fit_ref 1.041
_refine_ls_hydrogen_treatment constr
_refine_ls_matrix_type full
_refine_ls_number_parameters 255
_refine_ls_number_reflns 5168
_refine_ls_number_restraints 0
_refine_ls_restrained_S_all 1.041
_refine_ls_R_factor_all 0.0948
_refine_ls_R_factor_gt 0.0615
_refine_ls_shift/su_max 0.000
_refine_ls_shift/su_mean 0.000
_refine_ls_structure_factor_coef Fsqd
_refine_ls_weighting_details
;
 w=1/[\s^2^(Fo^2^)+(0.0538P)^2^+0.4243P]
 where P=(Fo^2^+2Fc^2^)/3
;
_refine_ls_weighting_scheme calc
_refine_ls_wR_factor_gt 0.1399
_refine_ls_wR_factor_ref 0.1566
_reflns_Friedel_coverage 0.000
_reflns_number_gt 3535
_reflns_number_total 5168
_reflns_threshold_expression 'I > 2\s(I)'
_cod_data_source_file c6dt00039h2.cif
_cod_data_source_block L8
_cod_depositor_comments 'Adding full bibliography for 7038378--7038379.cif.'
_cod_original_cell_volume 1086.81(10)
_cod_database_code 7038378
_shelxl_version_number 2013-2
_chemical_oxdiff_formula C21H23N7O6
_shelx_space_group_comment
;
The symmetry employed for this shelxl refinement is uniquely defined
by the following loop, which should always be used as a source of
symmetry information in preference to the above space-group names.
They are only intended as comments.
;
_reflns_odcompleteness_completeness 99.69
_reflns_odcompleteness_iscentric 1
_reflns_odcompleteness_theta 26.32
_olex2_refinement_description
;
1. Fixed Uiso
 At 1.2 times of:
  All C(H) groups, All C(H,H) groups
 At 1.5 times of:
  All C(H,H,H) groups
2.a Secondary CH2 refined with riding coordinates:
 C22(H22A,H22B), C23(H23A,H23B), C27(H27A,H27B), C26(H26A,H26B), C24(H24A,
 H24B), C15(H15A,H15B), C25(H25A,H25B), C14(H14A,H14B), C17(H17A,H17B),
 C16(H16A,H16B), C18(H18A,H18B), C19(H19A,H19B)
2.b Aromatic/amide H refined with riding coordinates:
 C2(H2), C6(H6), C9(H9), C4(H4), C12(H12), C11(H11)
2.c Idealised Me refined as rotating group:
 C28(H28A,H28B,H28C), C20(H20A,H20B,H20C)
;
_olex2_date_sample_data_collection 2015-04-29
_olex2_submission_special_instructions 'No special instructions were received'

loop_
_space_group_symop_operation_xyz
'x, y, z'
'-x, -y, -z'

loop_
_atom_site_label
_atom_site_type_symbol
_atom_site_fract_x
_atom_site_fract_y
_atom_site_fract_z
_atom_site_U_iso_or_equiv
_atom_site_adp_type
_atom_site_occupancy
_atom_site_site_symmetry_order
_atom_site_calc_flag
_atom_site_refinement_flags_posn
O21 O 0.33372(15) 0.61207(13) 0.53106(8) 0.0238(3) Uani 1 1 d .
O13 O 0.63262(15) 1.04416(13) 0.64868(9) 0.0252(3) Uani 1 1 d .
N7 N 0.5686(2) 0.67740(16) 1.06517(11) 0.0286(4) Uani 1 1 d .
C2 C 0.4314(2) 0.66394(18) 0.70030(12) 0.0200(4) Uani 1 1 d .
H2 H 0.3848 0.5788 0.7105 0.024 Uiso 1 1 calc R
C3 C 0.4153(2) 0.69843(18) 0.60952(12) 0.0190(4) Uani 1 1 d .
C1 C 0.5180(2) 0.75813(18) 0.77580(12) 0.0198(4) Uani 1 1 d .
C8 C 0.5184(2) 0.57188(18) 0.98887(12) 0.0221(4) Uani 1 1 d .
C5 C 0.5692(2) 0.91880(18) 0.66852(12) 0.0200(4) Uani 1 1 d .
C6 C 0.5888(2) 0.88456(18) 0.75893(12) 0.0216(4) Uani 1 1 d .
H6 H 0.6493 0.9462 0.8085 0.026 Uiso 1 1 calc R
C22 C 0.2674(2) 0.47625(18) 0.54333(12) 0.0216(4) Uani 1 1 d .
H22A H 0.1944 0.4930 0.5962 0.026 Uiso 1 1 calc R
H22B H 0.3522 0.4156 0.5588 0.026 Uiso 1 1 calc R
C23 C 0.1795(2) 0.40231(18) 0.44951(12) 0.0212(4) Uani 1 1 d .
H23A H 0.2546 0.3818 0.3978 0.025 Uiso 1 1 calc R
H23B H 0.1003 0.4668 0.4322 0.025 Uiso 1 1 calc R
C10 C 0.5359(2) 0.72777(19) 0.87510(12) 0.0209(4) Uani 1 1 d .
C9 C 0.5010(2) 0.59227(18) 0.89420(12) 0.0213(4) Uani 1 1 d .
H9 H 0.4662 0.5154 0.8437 0.026 Uiso 1 1 calc R
C4 C 0.4828(2) 0.82611(18) 0.59307(12) 0.0207(4) Uani 1 1 d .
H4 H 0.4701 0.8489 0.5325 0.025 Uiso 1 1 calc R
C27 C -0.1652(2) -0.04303(19) 0.28491(13) 0.0258(4) Uani 1 1 d .
H27A H -0.2462 0.0183 0.2658 0.031 Uiso 1 1 calc R
H27B H -0.0913 -0.0665 0.2327 0.031 Uiso 1 1 calc R
C26 C -0.0744(2) 0.04041(19) 0.37731(13) 0.0241(4) Uani 1 1 d .
H26A H -0.1485 0.0625 0.4295 0.029 Uiso 1 1 calc R
H26B H 0.0067 -0.0213 0.3960 0.029 Uiso 1 1 calc R
C24 C 0.0968(2) 0.26123(18) 0.45872(12) 0.0221(4) Uani 1 1 d .
H24A H 0.0225 0.2827 0.5109 0.027 Uiso 1 1 calc R
H24B H 0.1766 0.1979 0.4767 0.027 Uiso 1 1 calc R
C12 C 0.6023(3) 0.8066(2) 1.04627(14) 0.0342(5) Uani 1 1 d .
H12 H 0.6381 0.8814 1.0979 0.041 Uiso 1 1 calc R
C15 C 0.7643(2) 1.28320(19) 0.70679(14) 0.0281(4) Uani 1 1 d .
H15A H 0.6744 1.3346 0.6868 0.034 Uiso 1 1 calc R
H15B H 0.8374 1.2625 0.6540 0.034 Uiso 1 1 calc R
C25 C 0.0058(2) 0.18095(18) 0.36591(12) 0.0229(4) Uani 1 1 d .
H25A H -0.0751 0.2435 0.3480 0.028 Uiso 1 1 calc R
H25B H 0.0796 0.1594 0.3135 0.028 Uiso 1 1 calc R
C14 C 0.7069(2) 1.14426(19) 0.73155(13) 0.0259(4) Uani 1 1 d .
H14A H 0.7971 1.0985 0.7564 0.031 Uiso 1 1 calc R
H14B H 0.6307 1.1667 0.7825 0.031 Uiso 1 1 calc R
C11 C 0.5872(2) 0.83616(19) 0.95518(13) 0.0287(4) Uani 1 1 d .
H11 H 0.6114 0.9290 0.9471 0.034 Uiso 1 1 calc R
C17 C 0.9131(2) 1.5233(2) 0.79300(14) 0.0299(4) Uani 1 1 d .
H17A H 0.8259 1.5788 0.7741 0.036 Uiso 1 1 calc R
H17B H 0.9917 1.5126 0.7433 0.036 Uiso 1 1 calc R
C16 C 0.8497(3) 1.3752(2) 0.79889(14) 0.0305(5) Uani 1 1 d .
H16A H 0.7758 1.3876 0.8513 0.037 Uiso 1 1 calc R
H16B H 0.9387 1.3207 0.8167 0.037 Uiso 1 1 calc R
C28 C -0.2453(3) -0.1829(2) 0.29912(14) 0.0343(5) Uani 1 1 d .
H28A H -0.2985 -0.2329 0.2392 0.051 Uiso 1 1 calc GR
H28B H -0.3220 -0.1600 0.3488 0.051 Uiso 1 1 calc GR
H28C H -0.1656 -0.2439 0.3183 0.051 Uiso 1 1 calc GR
C18 C 0.9897(3) 1.6056(2) 0.88971(14) 0.0340(5) Uani 1 1 d .
H18A H 0.9121 1.6103 0.9396 0.041 Uiso 1 1 calc R
H18B H 1.0792 1.5510 0.9066 0.041 Uiso 1 1 calc R
C19 C 1.0491(3) 1.7586(2) 0.89089(15) 0.0375(5) Uani 1 1 d .
H19A H 0.9607 1.8135 0.8730 0.045 Uiso 1 1 calc R
H19B H 1.1296 1.7546 0.8427 0.045 Uiso 1 1 calc R
C20 C 1.1202(3) 1.8363(2) 0.98978(17) 0.0464(6) Uani 1 1 d .
H20A H 1.1503 1.9341 0.9881 0.070 Uiso 1 1 calc GR
H20B H 1.2130 1.7865 1.0056 0.070 Uiso 1 1 calc GR
H20C H 1.0424 1.8373 1.0382 0.070 Uiso 1 1 calc GR

loop_
_atom_site_aniso_label
_atom_site_aniso_U_11
_atom_site_aniso_U_22
_atom_site_aniso_U_33
_atom_site_aniso_U_23
_atom_site_aniso_U_13
_atom_site_aniso_U_12
O21 0.0324(7) 0.0207(6) 0.0175(6) 0.0047(5) -0.0055(5) -0.0096(5)
O13 0.0356(8) 0.0193(6) 0.0215(6) 0.0075(5) -0.0015(6) -0.0101(5)
N7 0.0457(10) 0.0207(8) 0.0179(8) 0.0034(6) -0.0059(7) -0.0097(7)
C2 0.0232(9) 0.0175(8) 0.0197(9) 0.0055(7) -0.0007(7) -0.0044(7)
C3 0.0207(9) 0.0188(9) 0.0166(8) 0.0028(7) -0.0021(7) -0.0026(7)
C1 0.0240(9) 0.0170(9) 0.0187(9) 0.0050(7) -0.0011(7) -0.0011(7)
C8 0.0295(10) 0.0177(9) 0.0183(9) 0.0032(7) -0.0008(7) -0.0037(7)
C5 0.0217(9) 0.0174(9) 0.0222(9) 0.0072(7) 0.0014(7) -0.0032(7)
C6 0.0245(9) 0.0199(9) 0.0197(9) 0.0042(7) -0.0032(7) -0.0046(7)
C22 0.0262(10) 0.0192(9) 0.0196(9) 0.0059(7) -0.0013(7) -0.0049(7)
C23 0.0242(9) 0.0213(9) 0.0173(8) 0.0036(7) -0.0013(7) -0.0021(7)
C10 0.0240(9) 0.0206(9) 0.0183(9) 0.0056(7) -0.0021(7) -0.0029(7)
C9 0.0288(10) 0.0175(9) 0.0160(8) 0.0013(7) -0.0038(7) -0.0049(7)
C4 0.0246(9) 0.0210(9) 0.0179(8) 0.0072(7) 0.0012(7) -0.0003(7)
C27 0.0300(10) 0.0234(9) 0.0224(9) 0.0032(7) -0.0063(8) -0.0039(7)
C26 0.0277(10) 0.0219(9) 0.0213(9) 0.0032(7) -0.0048(8) -0.0040(7)
C24 0.0263(10) 0.0212(9) 0.0174(9) 0.0021(7) -0.0012(7) -0.0033(7)
C12 0.0572(14) 0.0216(10) 0.0216(10) 0.0033(8) -0.0079(9) -0.0137(9)
C15 0.0365(11) 0.0207(10) 0.0274(10) 0.0064(8) 0.0033(9) -0.0057(8)
C25 0.0256(10) 0.0218(9) 0.0199(9) 0.0025(7) -0.0032(8) -0.0029(7)
C14 0.0320(11) 0.0194(9) 0.0253(10) 0.0040(7) -0.0013(8) -0.0072(8)
C11 0.0451(12) 0.0164(9) 0.0242(9) 0.0055(7) -0.0044(9) -0.0105(8)
C17 0.0377(12) 0.0240(10) 0.0279(10) 0.0067(8) -0.0016(9) -0.0055(8)
C16 0.0397(12) 0.0232(10) 0.0278(10) 0.0048(8) -0.0008(9) -0.0056(8)
C28 0.0404(12) 0.0311(11) 0.0290(11) 0.0051(9) -0.0126(9) -0.0111(9)
C18 0.0454(13) 0.0278(11) 0.0292(11) 0.0088(8) -0.0037(9) -0.0080(9)
C19 0.0470(13) 0.0304(11) 0.0346(11) 0.0085(9) -0.0055(10) -0.0100(9)
C20 0.0562(15) 0.0348(13) 0.0448(13) 0.0057(10) -0.0148(12) -0.0134(11)

loop_
_atom_type_symbol
_atom_type_description
_atom_type_scat_dispersion_real
_atom_type_scat_dispersion_imag
_atom_type_scat_source
C C 0.0033 0.0016 'International Tables Vol C Tables 4.2.6.8 and 6.1.1.4'
H H 0.0000 0.0000 'International Tables Vol C Tables 4.2.6.8 and 6.1.1.4'
N N 0.0061 0.0033 'International Tables Vol C Tables 4.2.6.8 and 6.1.1.4'
O O 0.0106 0.0060 'International Tables Vol C Tables 4.2.6.8 and 6.1.1.4'

loop_
_geom_angle_atom_site_label_1
_geom_angle_atom_site_label_2
_geom_angle_atom_site_label_3
_geom_angle
_geom_angle_site_symmetry_3
C3 O21 C22 117.36(13) .
C5 O13 C14 114.80(13) .
C12 N7 C8 116.30(15) .
C3 C2 C1 119.47(15) .
O21 C3 C2 123.53(15) .
O21 C3 C4 115.30(14) .
C4 C3 C2 121.16(15) .
C2 C1 C6 119.49(16) .
C2 C1 C10 121.59(15) .
C6 C1 C10 118.91(15) .
N7 C8 C8 115.65(19) 2_667
N7 C8 C9 123.28(15) .
C9 C8 C8 121.07(19) 2_667
O13 C5 C6 122.77(15) .
O13 C5 C4 116.66(15) .
C4 C5 C6 120.57(15) .
C5 C6 C1 120.35(16) .
O21 C22 C23 108.13(13) .
C22 C23 C24 111.31(14) .
C9 C10 C1 123.04(15) .
C11 C10 C1 121.09(15) .
C11 C10 C9 115.87(16) .
C8 C9 C10 120.08(15) .
C5 C4 C3 118.92(15) .
C28 C27 C26 112.22(15) .
C25 C26 C27 113.59(15) .
C23 C24 C25 113.84(14) .
N7 C12 C11 124.10(17) .
C14 C15 C16 107.02(15) .
C26 C25 C24 112.52(14) .
O13 C14 C15 112.36(14) .
C12 C11 C10 120.37(16) .
C16 C17 C18 111.80(16) .
C17 C16 C15 116.85(16) .
C19 C18 C17 114.88(16) .
C18 C19 C20 112.41(17) .

loop_
_geom_bond_atom_site_label_1
_geom_bond_atom_site_label_2
_geom_bond_distance
_geom_bond_site_symmetry_2
O21 C3 1.3694(19) .
O21 C22 1.4374(19) .
O13 C5 1.3786(19) .
O13 C14 1.441(2) .
N7 C8 1.342(2) .
N7 C12 1.335(2) .
C2 C3 1.393(2) .
C2 C1 1.395(2) .
C3 C4 1.392(2) .
C1 C6 1.395(2) .
C1 C10 1.494(2) .
C8 C8 1.491(3) 2_667
C8 C9 1.394(2) .
C5 C6 1.389(2) .
C5 C4 1.387(2) .
C22 C23 1.508(2) .
C23 C24 1.525(2) .
C10 C9 1.395(2) .
C10 C11 1.393(2) .
C27 C26 1.530(2) .
C27 C28 1.528(2) .
C26 C25 1.520(2) .
C24 C25 1.526(2) .
C12 C11 1.377(2) .
C15 C14 1.507(2) .
C15 C16 1.535(3) .
C17 C16 1.508(2) .
C17 C18 1.523(3) .
C18 C19 1.517(3) .
C19 C20 1.518(3) .
